data_9007623
loop_
_publ_author_name
'Akao, M.'
'Iwai, S.'

_publ_section_title
;
 The hydrogen bonding of artinite
 Note: anisotropic displacement parameters obtained from ICSD
;
_journal_name_full 'Acta Crystallographica, Section B'
_journal_page_first 3951
_journal_page_last 3953
_journal_paper_doi 10.1107/S0567740877012576
_journal_volume 33
_journal_year 1977
_chemical_formula_sum 'C0.5 H4 Mg O4'
_chemical_name_mineral Artinite
_space_group_IT_number 12
_symmetry_space_group_name_Hall '-C 2y'
_symmetry_space_group_name_H-M 'C 1 2/m 1'
_cell_angle_alpha 90
_cell_angle_beta 99.10
_cell_angle_gamma 90
_cell_formula_units_Z 4
_cell_length_a 16.560
_cell_length_b 3.153
_cell_length_c 6.231
_cell_volume 321.249
_database_code_amcsd 0009620
_exptl_crystal_density_diffrn 2.033
_cod_original_formula_sum 'Mg C.5 O4 H4'
_cod_database_code 9007623

loop_
_space_group_symop_operation_xyz
x,y,z
1/2+x,1/2+y,z
x,-y,z
1/2+x,1/2-y,z
-x,y,-z
1/2-x,1/2+y,-z
-x,-y,-z
1/2-x,1/2-y,-z

loop_
_atom_site_aniso_label
_atom_site_aniso_U_11
_atom_site_aniso_U_22
_atom_site_aniso_U_33
_atom_site_aniso_U_12
_atom_site_aniso_U_13
_atom_site_aniso_U_23
Mg 0.01020 0.00900 0.01000 0.00000 -0.00140 0.00000
C 0.01150 0.01720 0.00920 0.00000 0.00210 0.00000
O-h 0.01290 0.01020 0.00960 0.00000 0.00250 0.00000
Ow 0.00990 0.01670 0.01340 0.00000 0.00110 0.00000
O1 0.02230 0.02480 0.01620 0.00000 -0.00490 0.00000
O2 0.01670 0.01850 0.01940 -0.00140 -0.00230 -0.00150

loop_
_atom_site_label
_atom_site_fract_x
_atom_site_fract_y
_atom_site_fract_z
_atom_site_occupancy
_atom_site_U_iso_or_equiv
_atom_site_type_symbol
_atom_site_attached_hydrogens
Mg 0.31587 0.00000 0.15203 1.00000 ? Mg 0
C 0.42330 0.00000 0.62026 0.50000 ? C 0
O-h 0.23884 0.50000 0.17079 1.00000 ? O 0
Ow 0.39988 0.50000 0.08992 1.00000 ? O 0
O1 0.36702 0.00000 0.46852 1.00000 ? O 0
O2 0.45155 0.35820 0.70358 0.50000 ? O 0
H1 0.22200 0.50000 0.27500 1.00000 0.04433 H 0
H2 0.44300 0.50000 0.17400 1.00000 0.03420 H 0
H3 0.40800 0.50000 0.03900 1.00000 0.04179 H 0
H4 0.39500 0.19500 0.52800 0.50000 0.07219 H 0

loop_
_cod_changelog_entry_id
_cod_changelog_entry_author
_cod_changelog_entry_date
_cod_changelog_entry_text
1
;cod-tools version 3.8.0
Id: cif_guess_AMCSD_atom_types 9581 2023-05-17 12:35:41Z saulius
;
2023-05-18T08:42:12+03:00
;Derived atom types and hydrogen counts
from atom names that follow the AMCSD naming convention
(Wat == water, O-H == hydroxyl).
;
2
;cod-tools version 3.10.1
Id: cif_fix_AMCSD_aniso_labels 10200 2024-08-01 14:09:44Z saulius
;
2024-08-02T12:21:07+03:00
;Changed the following '_atom_site_aniso_label' values:
'Oh' -> 'O-h'
;

loop_
_cod_related_entry_id
_cod_related_entry_database
_cod_related_entry_code
1 AMCSD 0009620
